data_7103689
loop_
_publ_author_name
'Li, Yan'
'Huang, Jie-Sheng'
'Zhou, Zhong-Yuan'
'Che, Chi-Ming'

_publ_section_title
;
 Oxo-bridged metal carbene complexes. Synthesis, structure and
 reactivities of {[Os(Por)(CPh2)]2O} (Por = porphyrinato dianion)
;
_journal_coden_ASTM CHCOFS
_journal_issue 12
_journal_name_full
;
 Chemical Communications (Cambridge, United Kingdom)
;
_journal_page_first 1362
_journal_page_last 1363
_journal_paper_doi 10.1039/b300441d
_journal_year 2003
_chemical_formula_sum 'C122 H92 N8 O Os2'
_chemical_formula_weight 2066.44
_space_group_IT_number 15
_symmetry_cell_setting monoclinic
_symmetry_space_group_name_Hall '-C 2yc'
_symmetry_space_group_name_H-M 'C 1 2/c 1'
_atom_sites_solution_hydrogens geom
_atom_sites_solution_primary direct
_atom_sites_solution_secondary difmap
_audit_creation_method SHELXL-97
_cell_angle_alpha 90.00
_cell_angle_beta 107.618(3)
_cell_angle_gamma 90.00
_cell_formula_units_Z 4
_cell_length_a 24.106(3)
_cell_length_b 16.824(2)
_cell_length_c 28.651(4)
_cell_measurement_reflns_used 10158
_cell_measurement_temperature 294(2)
_cell_measurement_theta_max 27.5
_cell_measurement_theta_min 1
_cell_volume 11075(2)
_computing_cell_refinement 'Bruker SMART'
_computing_data_collection 'Bruker SMART'
_computing_data_reduction 'Bruker SHELXTL'
_computing_molecular_graphics 'Bruker SHELXTL'
_computing_publication_material 'Bruker SHELXTL'
_computing_structure_refinement 'SHELXL-97 (Sheldrick, 1997)'
_computing_structure_solution 'SHELXS-97 (Sheldrick, 1990)'
_diffrn_ambient_temperature 294(2)
_diffrn_measured_fraction_theta_full 0.989
_diffrn_measured_fraction_theta_max 0.989
_diffrn_measurement_device_type 'CCD area detector'
_diffrn_measurement_method 'phi and omega scans'
_diffrn_radiation_monochromator graphite
_diffrn_radiation_source 'fine-focus sealed tube'
_diffrn_radiation_type MoK\a
_diffrn_radiation_wavelength 0.71073
_diffrn_reflns_av_R_equivalents 0.0903
_diffrn_reflns_av_sigmaI/netI 0.1350
_diffrn_reflns_limit_h_max 30
_diffrn_reflns_limit_h_min -31
_diffrn_reflns_limit_k_max 18
_diffrn_reflns_limit_k_min -21
_diffrn_reflns_limit_l_max 35
_diffrn_reflns_limit_l_min -37
_diffrn_reflns_number 37230
_diffrn_reflns_theta_full 27.56
_diffrn_reflns_theta_max 27.56
_diffrn_reflns_theta_min 2.42
_exptl_absorpt_coefficient_mu 2.342
_exptl_absorpt_correction_T_max 0.6779
_exptl_absorpt_correction_T_min 0.4860
_exptl_absorpt_correction_type empirical
_exptl_absorpt_process_details 'SADABS; Sheldrick 1996'
_exptl_crystal_colour black
_exptl_crystal_density_diffrn 1.239
_exptl_crystal_density_method 'not measured'
_exptl_crystal_description plate
_exptl_crystal_F_000 4160
_exptl_crystal_size_max 0.36
_exptl_crystal_size_mid 0.20
_exptl_crystal_size_min 0.18
_refine_diff_density_max 1.924
_refine_diff_density_min -2.845
_refine_diff_density_rms 0.154
_refine_ls_extinction_method none
_refine_ls_goodness_of_fit_ref 1.071
_refine_ls_hydrogen_treatment mixed
_refine_ls_matrix_type full
_refine_ls_number_parameters 604
_refine_ls_number_reflns 12657
_refine_ls_number_restraints 0
_refine_ls_restrained_S_all 1.071
_refine_ls_R_factor_all 0.1330
_refine_ls_R_factor_gt 0.0607
_refine_ls_shift/su_max 0.005
_refine_ls_shift/su_mean 0.000
_refine_ls_structure_factor_coef Fsqd
_refine_ls_weighting_details 'calc w=1/[\s^2^(Fo^2^)+(0.0500P)^2^+0.0000P] where P=(Fo^2^+2Fc^2^)/3'
_refine_ls_weighting_scheme calc
_refine_ls_wR_factor_gt 0.1261
_refine_ls_wR_factor_ref 0.1489
_reflns_number_gt 6231
_reflns_number_total 12657
_reflns_threshold_expression >2sigma(I)
_cod_data_source_file b300441d.txt
_cod_data_source_block complex_2
_cod_depositor_comments
;
The following automatic conversions were performed:
'_symmetry_cell_setting' value 'Monoclinic' changed to 'monoclinic'
according to '/home/saulius/struct/CIF-dictionaries/cif_core.dic'
dictionary named 'cif_core.dic' version 2.4.1 from 2010-06-29.

Automatic conversion script
Id: cif_fix_enum 1527 2010-12-29 10:47:43Z saulius 
;
_cod_original_sg_symbol_H-M C2/c
_cod_database_code 7103689

loop_
_symmetry_equiv_pos_as_xyz
'x, y, z'
'-x, y, -z+1/2'
'x+1/2, y+1/2, z'
'-x+1/2, y+1/2, -z+1/2'
'-x, -y, -z'
'x, -y, z-1/2'
'-x+1/2, -y+1/2, -z'
'x+1/2, -y+1/2, z-1/2'

loop_
_atom_site_label
_atom_site_type_symbol
_atom_site_fract_x
_atom_site_fract_y
_atom_site_fract_z
_atom_site_U_iso_or_equiv
_atom_site_adp_type
_atom_site_occupancy
_atom_site_symmetry_multiplicity
_atom_site_calc_flag
_atom_site_refinement_flags
_atom_site_disorder_assembly
_atom_site_disorder_group
Os1 Os 0.418100(6) 0.390874(8) 0.717728(5) 0.03778(4) Uani 1 1 d . . .
O1 O 0.5000 0.39143(18) 0.7500 0.0404(10) Uani 1 2 d S . .
N1 N 0.42699(12) 0.28657(16) 0.68323(11) 0.0458(10) Uani 1 1 d . . .
N2 N 0.43400(12) 0.45658(16) 0.66273(10) 0.0433(9) Uani 1 1 d . . .
N3 N 0.40957(12) 0.49437(16) 0.75185(10) 0.0412(9) Uani 1 1 d . . .
N4 N 0.40688(11) 0.32572(17) 0.77468(11) 0.0452(9) Uani 1 1 d . . .
C1 C 0.41130(15) 0.1910(2) 0.74297(14) 0.0493(12) Uani 1 1 d . . .
C2 C 0.42141(16) 0.2111(2) 0.69924(15) 0.0506(13) Uani 1 1 d . . .
C3 C 0.42753(16) 0.1564(2) 0.66265(15) 0.0604(14) Uani 1 1 d . . .
H3 H 0.4254 0.1014 0.6642 0.072 Uiso 1 1 calc R . .
C4 C 0.43666(17) 0.1976(2) 0.62638(15) 0.0634(14) Uani 1 1 d . . .
H4 H 0.4433 0.1766 0.5985 0.076 Uiso 1 1 calc R . .
C5 C 0.43464(16) 0.2796(2) 0.63744(14) 0.0494(12) Uani 1 1 d . . .
C6 C 0.44006(15) 0.3443(2) 0.60815(14) 0.0490(12) Uani 1 1 d . . .
C7 C 0.44069(16) 0.4255(2) 0.61884(14) 0.0484(12) Uani 1 1 d . . .
C8 C 0.44376(17) 0.4911(2) 0.58772(14) 0.0581(14) Uani 1 1 d . . .
H8 H 0.4478 0.4874 0.5565 0.070 Uiso 1 1 calc R . .
C9 C 0.43976(17) 0.5584(2) 0.61123(14) 0.0580(13) Uani 1 1 d . . .
H9 H 0.4413 0.6096 0.5996 0.070 Uiso 1 1 calc R . .
C10 C 0.43253(16) 0.5371(2) 0.65875(13) 0.0473(12) Uani 1 1 d . . .
C11 C 0.42161(15) 0.5904(2) 0.69130(14) 0.0459(12) Uani 1 1 d . . .
C12 C 0.41060(15) 0.5708(2) 0.73369(13) 0.0447(11) Uani 1 1 d . . .
C13 C 0.39634(16) 0.6260(2) 0.76780(14) 0.0542(13) Uani 1 1 d . . .
H13 H 0.3945 0.6811 0.7649 0.065 Uiso 1 1 calc R . .
C14 C 0.38641(17) 0.5832(2) 0.80388(14) 0.0527(13) Uani 1 1 d . . .
H14 H 0.3756 0.6039 0.8299 0.063 Uiso 1 1 calc R . .
C15 C 0.39502(15) 0.5006(2) 0.79610(13) 0.0437(11) Uani 1 1 d . . .
C16 C 0.38615(15) 0.4373(2) 0.82373(13) 0.0440(12) Uani 1 1 d . . .
C17 C 0.39307(15) 0.3572(2) 0.81500(14) 0.0496(13) Uani 1 1 d . . .
C18 C 0.38555(18) 0.2920(2) 0.84547(16) 0.0668(15) Uani 1 1 d . . .
H18 H 0.3771 0.2962 0.8750 0.080 Uiso 1 1 calc R . .
C19 C 0.39297(18) 0.2244(2) 0.82327(15) 0.0660(15) Uani 1 1 d . . .
H19 H 0.3903 0.1733 0.8348 0.079 Uiso 1 1 calc R . .
C20 C 0.40598(15) 0.2438(2) 0.77794(14) 0.0481(12) Uani 1 1 d . . .
C21 C 0.40231(17) 0.1056(2) 0.75207(16) 0.0604(14) Uani 1 1 d . . .
C22 C 0.3545(2) 0.0654(3) 0.7270(2) 0.092(2) Uani 1 1 d . . .
H22 H 0.3267 0.0925 0.7025 0.110 Uiso 1 1 calc R . .
C23 C 0.3437(2) -0.0128(3) 0.7348(2) 0.099(2) Uani 1 1 d . . .
H23 H 0.3094 -0.0360 0.7156 0.119 Uiso 1 1 calc R . .
C24 C 0.3804(2) -0.0558(3) 0.7686(2) 0.092(2) Uani 1 1 d . . .
C25 C 0.4273(3) -0.0175(3) 0.7991(4) 0.227(5) Uani 1 1 d . . .
H25 H 0.4517 -0.0425 0.8266 0.272 Uiso 1 1 calc R . .
C26 C 0.4375(3) 0.0635(3) 0.7871(4) 0.242(5) Uani 1 1 d . . .
H26 H 0.4718 0.0876 0.8057 0.291 Uiso 1 1 calc R . .
C27 C 0.3703(3) -0.1424(3) 0.7789(2) 0.141(3) Uani 1 1 d . . .
H27A H 0.3540 -0.1454 0.8055 0.211 Uiso 1 1 calc R . .
H27B H 0.4067 -0.1704 0.7875 0.211 Uiso 1 1 calc R . .
H27C H 0.3439 -0.1659 0.7502 0.211 Uiso 1 1 calc R . .
C28 C 0.44339(17) 0.3252(2) 0.55765(14) 0.0575(14) Uani 1 1 d . . .
C29 C 0.49201(19) 0.3412(3) 0.54312(16) 0.0774(17) Uani 1 1 d . . .
H29 H 0.5244 0.3653 0.5647 0.093 Uiso 1 1 calc R . .
C30 C 0.4922(2) 0.3211(3) 0.49576(16) 0.0943(19) Uani 1 1 d . . .
H30 H 0.5247 0.3340 0.4863 0.113 Uiso 1 1 calc R . .
C31 C 0.4471(2) 0.2837(3) 0.46286(17) 0.094(2) Uani 1 1 d . . .
C32 C 0.4009(2) 0.2703(3) 0.47717(16) 0.095(2) Uani 1 1 d . . .
H32 H 0.3686 0.2473 0.4548 0.113 Uiso 1 1 calc R . .
C33 C 0.3971(2) 0.2882(3) 0.52320(16) 0.0771(18) Uani 1 1 d . . .
H33 H 0.3635 0.2754 0.5312 0.092 Uiso 1 1 calc R . .
C34 C 0.4496(3) 0.2633(4) 0.41343(17) 0.146(3) Uani 1 1 d . . .
H34A H 0.4474 0.3111 0.3946 0.220 Uiso 1 1 calc R . .
H34B H 0.4175 0.2292 0.3975 0.220 Uiso 1 1 calc R . .
H34C H 0.4855 0.2364 0.4160 0.220 Uiso 1 1 calc R . .
C35 C 0.41679(17) 0.6776(2) 0.67724(14) 0.0540(13) Uani 1 1 d . . .
C36 C 0.4643(2) 0.7238(2) 0.6816(2) 0.099(2) Uani 1 1 d . . .
H36 H 0.5014 0.7026 0.6947 0.119 Uiso 1 1 calc R . .
C37 C 0.4575(2) 0.8019(3) 0.6667(2) 0.118(2) Uani 1 1 d . . .
H37 H 0.4913 0.8313 0.6703 0.141 Uiso 1 1 calc R . .
C38 C 0.4079(2) 0.8385(3) 0.64785(17) 0.0799(17) Uani 1 1 d . . .
C39 C 0.3622(3) 0.7944(3) 0.6464(2) 0.129(3) Uani 1 1 d . . .
H39 H 0.3256 0.8180 0.6354 0.155 Uiso 1 1 calc R . .
C40 C 0.3652(2) 0.7144(3) 0.6603(2) 0.116(3) Uani 1 1 d . . .
H40 H 0.3311 0.6865 0.6577 0.139 Uiso 1 1 calc R . .
C41 C 0.4042(2) 0.9238(3) 0.6332(2) 0.131(2) Uani 1 1 d . . .
H41A H 0.4420 0.9478 0.6453 0.197 Uiso 1 1 calc R . .
H41B H 0.3775 0.9509 0.6468 0.197 Uiso 1 1 calc R . .
H41C H 0.3906 0.9278 0.5982 0.197 Uiso 1 1 calc R . .
C42 C 0.36331(15) 0.4570(2) 0.86581(13) 0.0496(12) Uani 1 1 d . . .
C43 C 0.30932(17) 0.4350(3) 0.86514(15) 0.0714(16) Uani 1 1 d . . .
H43 H 0.2861 0.4059 0.8388 0.086 Uiso 1 1 calc R . .
C44 C 0.28785(19) 0.4555(3) 0.90384(16) 0.0854(18) Uani 1 1 d . . .
H44 H 0.2506 0.4392 0.9027 0.102 Uiso 1 1 calc R . .
C45 C 0.31877(19) 0.4975(3) 0.94216(15) 0.0755(16) Uani 1 1 d . . .
C46 C 0.37335(19) 0.5183(3) 0.94336(15) 0.0746(17) Uani 1 1 d . . .
H46 H 0.3962 0.5464 0.9703 0.089 Uiso 1 1 calc R . .
C47 C 0.39668(18) 0.4996(2) 0.90627(14) 0.0614(14) Uani 1 1 d . . .
H47 H 0.4343 0.5154 0.9083 0.074 Uiso 1 1 calc R . .
C48 C 0.2928(2) 0.5192(4) 0.98303(17) 0.129(2) Uani 1 1 d . . .
H48A H 0.2511 0.5173 0.9706 0.193 Uiso 1 1 calc R . .
H48B H 0.3049 0.5719 0.9946 0.193 Uiso 1 1 calc R . .
H48C H 0.3062 0.4820 1.0095 0.193 Uiso 1 1 calc R . .
C49 C 0.33644(17) 0.3907(2) 0.68442(11) 0.0526(13) Uani 1 1 d . . .
C50 C 0.29985(15) 0.3146(2) 0.67155(15) 0.0569(14) Uani 1 1 d . . .
C51 C 0.29017(19) 0.2802(3) 0.62625(18) 0.0855(18) Uani 1 1 d . . .
H51 H 0.3065 0.3026 0.6037 0.103 Uiso 1 1 calc R . .
C52 C 0.2567(2) 0.2133(3) 0.61415(19) 0.094(2) Uani 1 1 d . . .
H52 H 0.2516 0.1892 0.5839 0.113 Uiso 1 1 calc R . .
C53 C 0.2304(2) 0.1814(3) 0.6463(2) 0.099(2) Uani 1 1 d . . .
H53 H 0.2067 0.1369 0.6375 0.119 Uiso 1 1 calc R . .
C54 C 0.23950(19) 0.2161(3) 0.69206(19) 0.0844(19) Uani 1 1 d . . .
H54 H 0.2228 0.1942 0.7144 0.101 Uiso 1 1 calc R . .
C55 C 0.27379(17) 0.2838(2) 0.70395(18) 0.0713(16) Uani 1 1 d . . .
H55 H 0.2791 0.3084 0.7341 0.086 Uiso 1 1 calc R . .
C56 C 0.29895(16) 0.4632(2) 0.66768(14) 0.0544(13) Uani 1 1 d . . .
C57 C 0.26961(19) 0.5011(3) 0.69707(17) 0.0783(18) Uani 1 1 d . . .
H57 H 0.2745 0.4814 0.7284 0.094 Uiso 1 1 calc R . .
C58 C 0.2349(2) 0.5642(3) 0.68199(19) 0.0913(19) Uani 1 1 d . . .
H58 H 0.2164 0.5875 0.7026 0.110 Uiso 1 1 calc R . .
C59 C 0.2270(2) 0.5943(3) 0.6361(2) 0.102(2) Uani 1 1 d . . .
H59 H 0.2030 0.6383 0.6258 0.122 Uiso 1 1 calc R . .
C60 C 0.2546(2) 0.5595(3) 0.6039(2) 0.108(2) Uani 1 1 d . . .
H60 H 0.2490 0.5797 0.5726 0.130 Uiso 1 1 calc R . .
C61 C 0.2915(2) 0.4921(3) 0.62123(17) 0.0865(18) Uani 1 1 d . . .
H61 H 0.3104 0.4679 0.6011 0.104 Uiso 1 1 calc R . .

loop_
_atom_site_aniso_label
_atom_site_aniso_U_11
_atom_site_aniso_U_22
_atom_site_aniso_U_33
_atom_site_aniso_U_23
_atom_site_aniso_U_13
_atom_site_aniso_U_12
Os1 0.03845(7) 0.02928(7) 0.04812(7) 0.00050(8) 0.01686(5) -0.00010(8)
O1 0.074(2) 0.0227(15) 0.0180(14) 0.000 0.0041(14) 0.000
N1 0.0441(17) 0.0367(17) 0.0573(18) -0.0004(15) 0.0164(14) 0.0024(14)
N2 0.0432(16) 0.0271(15) 0.0602(18) 0.0000(15) 0.0165(14) 0.0058(13)
N3 0.0431(16) 0.0310(15) 0.0521(17) -0.0018(14) 0.0184(13) -0.0020(13)
N4 0.0366(15) 0.0317(16) 0.0673(19) 0.0010(16) 0.0158(14) 0.0000(14)
C1 0.052(2) 0.032(2) 0.068(2) 0.0065(19) 0.0227(18) -0.0028(17)
C2 0.051(2) 0.028(2) 0.073(3) -0.0062(19) 0.0190(19) -0.0006(17)
C3 0.069(3) 0.035(2) 0.080(3) -0.001(2) 0.026(2) -0.002(2)
C4 0.079(3) 0.048(2) 0.068(3) -0.013(2) 0.029(2) 0.004(2)
C5 0.050(2) 0.047(2) 0.051(2) -0.011(2) 0.0145(18) 0.0005(19)
C6 0.045(2) 0.049(2) 0.053(2) -0.002(2) 0.0147(17) 0.0071(18)
C7 0.049(2) 0.040(2) 0.054(2) -0.0022(19) 0.0125(18) 0.0015(18)
C8 0.079(3) 0.048(2) 0.052(2) 0.008(2) 0.026(2) -0.001(2)
C9 0.078(3) 0.045(2) 0.057(2) 0.000(2) 0.0306(19) -0.003(2)
C10 0.053(2) 0.042(2) 0.047(2) 0.0035(19) 0.0147(17) 0.0042(18)
C11 0.050(2) 0.037(2) 0.056(2) 0.0004(18) 0.0241(16) -0.0009(17)
C12 0.052(2) 0.0327(19) 0.053(2) 0.0053(18) 0.0213(16) 0.0024(17)
C13 0.067(2) 0.032(2) 0.069(2) -0.0001(19) 0.0295(19) 0.0033(18)
C14 0.071(2) 0.036(2) 0.058(2) -0.0011(19) 0.0290(19) 0.0040(19)
C15 0.048(2) 0.044(2) 0.0424(19) 0.0024(18) 0.0181(16) 0.0048(17)
C16 0.045(2) 0.043(2) 0.042(2) 0.0060(19) 0.0085(16) -0.0025(18)
C17 0.040(2) 0.048(2) 0.061(2) 0.010(2) 0.0158(18) 0.0001(18)
C18 0.088(3) 0.048(2) 0.072(3) 0.004(2) 0.037(2) -0.013(2)
C19 0.083(3) 0.045(2) 0.072(3) 0.009(2) 0.027(2) -0.017(2)
C20 0.037(2) 0.039(2) 0.069(2) 0.008(2) 0.0160(18) -0.0007(17)
C21 0.055(2) 0.034(2) 0.088(3) 0.002(2) 0.016(2) -0.001(2)
C22 0.069(3) 0.048(3) 0.146(5) 0.016(3) 0.012(3) -0.002(2)
C23 0.064(3) 0.056(3) 0.172(5) 0.001(3) 0.029(3) -0.022(2)
C24 0.094(3) 0.042(3) 0.133(4) 0.022(3) 0.024(3) -0.016(3)
C25 0.129(6) 0.072(4) 0.368(11) 0.087(5) -0.091(7) -0.031(4)
C26 0.111(5) 0.057(3) 0.442(13) 0.089(5) -0.090(7) -0.027(3)
C27 0.173(6) 0.054(3) 0.178(6) 0.019(4) 0.027(5) -0.041(3)
C28 0.063(2) 0.048(2) 0.060(2) -0.005(2) 0.017(2) 0.003(2)
C29 0.085(3) 0.078(3) 0.075(3) -0.006(3) 0.033(2) -0.003(3)
C30 0.111(3) 0.116(4) 0.073(3) 0.001(3) 0.053(2) 0.018(3)
C31 0.122(4) 0.093(4) 0.068(3) -0.021(3) 0.031(3) 0.011(3)
C32 0.118(4) 0.101(4) 0.047(3) -0.015(3) -0.001(3) 0.000(4)
C33 0.082(3) 0.081(3) 0.065(3) -0.014(3) 0.019(2) -0.007(3)
C34 0.218(6) 0.168(6) 0.060(3) -0.032(4) 0.051(3) 0.016(5)
C35 0.072(2) 0.033(2) 0.061(2) 0.001(2) 0.0264(19) -0.001(2)
C36 0.063(3) 0.042(3) 0.190(5) 0.030(3) 0.033(3) 0.006(2)
C37 0.104(4) 0.044(3) 0.216(6) 0.032(3) 0.064(4) -0.001(3)
C38 0.097(3) 0.039(2) 0.114(3) 0.019(3) 0.048(3) 0.002(2)
C39 0.112(5) 0.049(3) 0.202(6) 0.040(4) 0.011(4) 0.013(3)
C40 0.079(4) 0.059(3) 0.184(6) 0.045(3) 0.002(4) 0.007(3)
C41 0.195(5) 0.047(3) 0.194(5) 0.039(3) 0.123(4) 0.016(3)
C42 0.047(2) 0.053(2) 0.052(2) 0.003(2) 0.0199(17) 0.0001(19)
C43 0.056(2) 0.093(3) 0.073(3) -0.013(3) 0.031(2) -0.017(2)
C44 0.073(3) 0.108(4) 0.090(3) 0.010(3) 0.046(2) -0.016(3)
C45 0.095(3) 0.081(3) 0.067(2) -0.016(2) 0.049(2) -0.017(3)
C46 0.096(3) 0.084(3) 0.046(2) -0.002(2) 0.026(2) -0.006(3)
C47 0.067(3) 0.068(3) 0.053(2) -0.003(2) 0.0238(19) 0.000(2)
C48 0.166(4) 0.151(6) 0.111(3) -0.032(3) 0.103(3) -0.010(4)
C49 0.089(3) 0.047(2) 0.0228(17) 0.0036(18) 0.0182(17) 0.012(2)
C50 0.038(2) 0.056(3) 0.078(3) -0.006(2) 0.0193(19) -0.0042(19)
C51 0.065(3) 0.097(4) 0.099(3) -0.042(3) 0.032(2) -0.026(3)
C52 0.080(3) 0.099(4) 0.099(4) -0.050(3) 0.023(3) -0.017(3)
C53 0.067(3) 0.081(3) 0.145(5) -0.027(4) 0.025(3) -0.017(3)
C54 0.062(3) 0.080(3) 0.114(4) 0.010(3) 0.031(3) -0.007(3)
C55 0.063(3) 0.052(3) 0.100(3) 0.005(3) 0.027(2) -0.012(2)
C56 0.043(2) 0.056(3) 0.065(2) 0.006(2) 0.0186(18) 0.0056(19)
C57 0.081(3) 0.078(3) 0.071(3) 0.009(3) 0.017(3) 0.024(3)
C58 0.095(3) 0.080(3) 0.098(4) 0.004(3) 0.027(3) 0.042(3)
C59 0.078(3) 0.082(4) 0.155(5) 0.015(3) 0.049(3) 0.030(3)
C60 0.090(4) 0.119(4) 0.116(4) 0.053(4) 0.034(3) 0.034(3)
C61 0.082(3) 0.097(4) 0.095(3) 0.037(3) 0.048(2) 0.027(3)

loop_
_atom_type_symbol
_atom_type_description
_atom_type_scat_dispersion_real
_atom_type_scat_dispersion_imag
_atom_type_scat_source
C C 0.0033 0.0000 'International Tables Vol C Tables 4.2.6.8 and 6.1.1.4'
H H 0.0000 0.0000 'International Tables Vol C Tables 4.2.6.8 and 6.1.1.4'
N N 0.0061 0.0000 'International Tables Vol C Tables 4.2.6.8 and 6.1.1.4'
O O 0.0106 0.0000 'International Tables Vol C Tables 4.2.6.8 and 6.1.1.4'
Os Os -1.2165 0.0000 'International Tables Vol C Tables 4.2.6.8 and 6.1.1.4'

loop_
_geom_angle_atom_site_label_1
_geom_angle_atom_site_label_2
_geom_angle_atom_site_label_3
_geom_angle
_geom_angle_site_symmetry_1
_geom_angle_site_symmetry_3
_geom_angle_publ_flag
O1 Os1 C49 179.02(11) . . ?
O1 Os1 N3 90.18(11) . . ?
C49 Os1 N3 90.16(14) . . ?
O1 Os1 N4 89.05(9) . . ?
C49 Os1 N4 91.86(13) . . ?
N3 Os1 N4 91.05(12) . . ?
O1 Os1 N2 87.89(9) . . ?
C49 Os1 N2 91.20(13) . . ?
N3 Os1 N2 88.71(12) . . ?
N4 Os1 N2 176.92(10) . . ?
O1 Os1 N1 89.66(11) . . ?
C49 Os1 N1 89.99(14) . . ?
N3 Os1 N1 179.78(13) . . ?
N4 Os1 N1 89.10(12) . . ?
N2 Os1 N1 91.13(12) . . ?
Os1 O1 Os1 179.44(18) 2_656 . ?
C2 N1 C5 107.1(3) . . ?
C2 N1 Os1 126.5(3) . . ?
C5 N1 Os1 126.2(2) . . ?
C10 N2 C7 107.5(3) . . ?
C10 N2 Os1 126.5(3) . . ?
C7 N2 Os1 125.5(2) . . ?
C12 N3 C15 107.7(3) . . ?
C12 N3 Os1 126.5(3) . . ?
C15 N3 Os1 125.5(2) . . ?
C20 N4 C17 108.0(3) . . ?
C20 N4 Os1 126.6(3) . . ?
C17 N4 Os1 125.2(2) . . ?
C20 C1 C2 125.5(3) . . ?
C20 C1 C21 116.5(4) . . ?
C2 C1 C21 117.9(4) . . ?
N1 C2 C1 126.1(3) . . ?
N1 C2 C3 107.9(4) . . ?
C1 C2 C3 126.0(3) . . ?
C4 C3 C2 108.5(4) . . ?
C4 C3 H3 125.8 . . ?
C2 C3 H3 125.8 . . ?
C3 C4 C5 108.0(4) . . ?
C3 C4 H4 126.0 . . ?
C5 C4 H4 126.0 . . ?
N1 C5 C6 124.4(3) . . ?
N1 C5 C4 108.5(3) . . ?
C6 C5 C4 127.1(4) . . ?
C7 C6 C5 128.5(4) . . ?
C7 C6 C28 114.7(4) . . ?
C5 C6 C28 116.8(3) . . ?
C6 C7 N2 123.9(4) . . ?
C6 C7 C8 127.9(4) . . ?
N2 C7 C8 108.0(3) . . ?
C9 C8 C7 108.2(4) . . ?
C9 C8 H8 125.9 . . ?
C7 C8 H8 125.9 . . ?
C8 C9 C10 108.0(4) . . ?
C8 C9 H9 126.0 . . ?
C10 C9 H9 126.0 . . ?
N2 C10 C11 126.8(4) . . ?
N2 C10 C9 108.3(3) . . ?
C11 C10 C9 124.8(3) . . ?
C12 C11 C10 125.1(3) . . ?
C12 C11 C35 116.9(3) . . ?
C10 C11 C35 117.8(4) . . ?
C11 C12 N3 126.1(3) . . ?
C11 C12 C13 126.2(3) . . ?
N3 C12 C13 107.6(3) . . ?
C14 C13 C12 107.9(3) . . ?
C14 C13 H13 126.1 . . ?
C12 C13 H13 126.1 . . ?
C13 C14 C15 109.5(4) . . ?
C13 C14 H14 125.3 . . ?
C15 C14 H14 125.3 . . ?
C16 C15 N3 125.3(3) . . ?
C16 C15 C14 127.2(4) . . ?
N3 C15 C14 107.3(3) . . ?
C15 C16 C17 126.6(4) . . ?
C15 C16 C42 116.5(3) . . ?
C17 C16 C42 116.8(3) . . ?
C16 C17 N4 126.0(4) . . ?
C16 C17 C18 125.6(4) . . ?
N4 C17 C18 108.4(3) . . ?
C19 C18 C17 107.3(4) . . ?
C19 C18 H18 126.3 . . ?
C17 C18 H18 126.3 . . ?
C18 C19 C20 109.1(4) . . ?
C18 C19 H19 125.5 . . ?
C20 C19 H19 125.5 . . ?
C1 C20 N4 126.1(4) . . ?
C1 C20 C19 126.6(3) . . ?
N4 C20 C19 107.1(3) . . ?
C26 C21 C22 113.0(4) . . ?
C26 C21 C1 124.2(4) . . ?
C22 C21 C1 122.7(4) . . ?
C21 C22 C23 124.8(4) . . ?
C21 C22 H22 117.6 . . ?
C23 C22 H22 117.6 . . ?
C24 C23 C22 122.0(4) . . ?
C24 C23 H23 119.0 . . ?
C22 C23 H23 119.0 . . ?
C23 C24 C25 117.0(5) . . ?
C23 C24 C27 124.0(4) . . ?
C25 C24 C27 118.7(5) . . ?
C24 C25 C26 117.6(6) . . ?
C24 C25 H25 121.2 . . ?
C26 C25 H25 121.2 . . ?
C21 C26 C25 125.1(6) . . ?
C21 C26 H26 117.5 . . ?
C25 C26 H26 117.5 . . ?
C24 C27 H27A 109.5 . . ?
C24 C27 H27B 109.5 . . ?
H27A C27 H27B 109.5 . . ?
C24 C27 H27C 109.5 . . ?
H27A C27 H27C 109.5 . . ?
H27B C27 H27C 109.5 . . ?
C29 C28 C33 116.4(4) . . ?
C29 C28 C6 122.9(3) . . ?
C33 C28 C6 120.7(4) . . ?
C28 C29 C30 119.7(4) . . ?
C28 C29 H29 120.2 . . ?
C30 C29 H29 120.2 . . ?
C31 C30 C29 123.3(5) . . ?
C31 C30 H30 118.4 . . ?
C29 C30 H30 118.4 . . ?
C32 C31 C30 115.9(5) . . ?
C32 C31 C34 122.9(5) . . ?
C30 C31 C34 121.1(5) . . ?
C31 C32 C33 124.5(5) . . ?
C31 C32 H32 117.7 . . ?
C33 C32 H32 117.7 . . ?
C32 C33 C28 120.2(5) . . ?
C32 C33 H33 119.9 . . ?
C28 C33 H33 119.9 . . ?
C31 C34 H34A 109.5 . . ?
C31 C34 H34B 109.5 . . ?
H34A C34 H34B 109.5 . . ?
C31 C34 H34C 109.5 . . ?
H34A C34 H34C 109.5 . . ?
H34B C34 H34C 109.5 . . ?
C40 C35 C36 115.6(4) . . ?
C40 C35 C11 122.1(4) . . ?
C36 C35 C11 122.3(3) . . ?
C35 C36 C37 120.0(4) . . ?
C35 C36 H36 120.0 . . ?
C37 C36 H36 120.0 . . ?
C38 C37 C36 125.9(5) . . ?
C38 C37 H37 117.1 . . ?
C36 C37 H37 117.1 . . ?
C37 C38 C39 113.6(4) . . ?
C37 C38 C41 122.7(5) . . ?
C39 C38 C41 123.6(4) . . ?
C38 C39 C40 124.1(5) . . ?
C38 C39 H39 118.0 . . ?
C40 C39 H39 118.0 . . ?
C35 C40 C39 120.7(5) . . ?
C35 C40 H40 119.7 . . ?
C39 C40 H40 119.7 . . ?
C38 C41 H41A 109.5 . . ?
C38 C41 H41B 109.5 . . ?
H41A C41 H41B 109.5 . . ?
C38 C41 H41C 109.5 . . ?
H41A C41 H41C 109.5 . . ?
H41B C41 H41C 109.5 . . ?
C43 C42 C47 117.7(4) . . ?
C43 C42 C16 120.9(3) . . ?
C47 C42 C16 121.3(4) . . ?
C42 C43 C44 120.5(4) . . ?
C42 C43 H43 119.8 . . ?
C44 C43 H43 119.8 . . ?
C45 C44 C43 122.4(4) . . ?
C45 C44 H44 118.8 . . ?
C43 C44 H44 118.8 . . ?
C44 C45 C46 117.2(4) . . ?
C44 C45 C48 120.2(4) . . ?
C46 C45 C48 122.6(4) . . ?
C45 C46 C47 122.8(4) . . ?
C45 C46 H46 118.6 . . ?
C47 C46 H46 118.6 . . ?
C46 C47 C42 119.4(4) . . ?
C46 C47 H47 120.3 . . ?
C42 C47 H47 120.3 . . ?
C45 C48 H48A 109.5 . . ?
C45 C48 H48B 109.5 . . ?
H48A C48 H48B 109.5 . . ?
C45 C48 H48C 109.5 . . ?
H48A C48 H48C 109.5 . . ?
H48B C48 H48C 109.5 . . ?
C56 C49 C50 110.7(3) . . ?
C56 C49 Os1 125.8(3) . . ?
C50 C49 Os1 123.5(3) . . ?
C55 C50 C51 119.9(4) . . ?
C55 C50 C49 120.0(4) . . ?
C51 C50 C49 119.9(4) . . ?
C52 C51 C50 120.3(5) . . ?
C52 C51 H51 119.9 . . ?
C50 C51 H51 119.9 . . ?
C51 C52 C53 120.5(5) . . ?
C51 C52 H52 119.7 . . ?
C53 C52 H52 119.7 . . ?
C52 C53 C54 119.6(5) . . ?
C52 C53 H53 120.2 . . ?
C54 C53 H53 120.2 . . ?
C55 C54 C53 119.2(5) . . ?
C55 C54 H54 120.4 . . ?
C53 C54 H54 120.4 . . ?
C50 C55 C54 120.3(5) . . ?
C50 C55 H55 119.8 . . ?
C54 C55 H55 119.8 . . ?
C61 C56 C57 118.5(4) . . ?
C61 C56 C49 118.9(4) . . ?
C57 C56 C49 122.6(4) . . ?
C58 C57 C56 123.0(5) . . ?
C58 C57 H57 118.5 . . ?
C56 C57 H57 118.5 . . ?
C57 C58 C59 119.7(5) . . ?
C57 C58 H58 120.2 . . ?
C59 C58 H58 120.2 . . ?
C58 C59 C60 121.1(5) . . ?
C58 C59 H59 119.4 . . ?
C60 C59 H59 119.4 . . ?
C59 C60 C61 117.7(5) . . ?
C59 C60 H60 121.1 . . ?
C61 C60 H60 121.1 . . ?
C56 C61 C60 120.0(5) . . ?
C56 C61 H61 120.0 . . ?
C60 C61 H61 120.0 . . ?

loop_
_geom_bond_atom_site_label_1
_geom_bond_atom_site_label_2
_geom_bond_distance
_geom_bond_site_symmetry_2
_geom_bond_publ_flag
Os1 O1 1.9099(3) . ?
Os1 C49 1.910(4) . ?
Os1 N3 2.038(3) . ?
Os1 N4 2.050(3) . ?
Os1 N2 2.054(3) . ?
Os1 N1 2.057(3) . ?
O1 Os1 1.9099(3) 2_656 ?
N1 C2 1.370(5) . ?
N1 C5 1.384(5) . ?
N2 C10 1.359(4) . ?
N2 C7 1.415(5) . ?
N3 C12 1.390(4) . ?
N3 C15 1.418(5) . ?
N4 C20 1.382(4) . ?
N4 C17 1.400(5) . ?
C1 C20 1.374(5) . ?
C1 C2 1.389(6) . ?
C1 C21 1.488(5) . ?
C2 C3 1.436(6) . ?
C3 C4 1.322(6) . ?
C3 H3 0.9300 . ?
C4 C5 1.420(5) . ?
C4 H4 0.9300 . ?
C5 C6 1.403(5) . ?
C6 C7 1.400(5) . ?
C6 C28 1.508(6) . ?
C7 C8 1.434(5) . ?
C8 C9 1.335(5) . ?
C8 H8 0.9300 . ?
C9 C10 1.468(6) . ?
C9 H9 0.9300 . ?
C10 C11 1.376(5) . ?
C11 C12 1.360(6) . ?
C11 C35 1.515(5) . ?
C12 C13 1.463(5) . ?
C13 C14 1.340(6) . ?
C13 H13 0.9300 . ?
C14 C15 1.431(5) . ?
C14 H14 0.9300 . ?
C15 C16 1.382(5) . ?
C16 C17 1.389(5) . ?
C16 C42 1.506(6) . ?
C17 C18 1.447(6) . ?
C18 C19 1.342(6) . ?
C18 H18 0.9300 . ?
C19 C20 1.462(6) . ?
C19 H19 0.9300 . ?
C21 C26 1.309(8) . ?
C21 C22 1.342(6) . ?
C22 C23 1.373(6) . ?
C22 H22 0.9300 . ?
C23 C24 1.315(6) . ?
C23 H23 0.9300 . ?
C24 C25 1.363(8) . ?
C24 C27 1.519(7) . ?
C25 C26 1.444(9) . ?
C25 H25 0.9300 . ?
C26 H26 0.9300 . ?
C27 H27A 0.9600 . ?
C27 H27B 0.9600 . ?
C27 H27C 0.9600 . ?
C28 C29 1.384(6) . ?
C28 C33 1.393(5) . ?
C29 C30 1.400(6) . ?
C29 H29 0.9300 . ?
C30 C31 1.358(6) . ?
C30 H30 0.9300 . ?
C31 C32 1.317(8) . ?
C31 C34 1.476(7) . ?
C32 C33 1.383(7) . ?
C32 H32 0.9300 . ?
C33 H33 0.9300 . ?
C34 H34A 0.9600 . ?
C34 H34B 0.9600 . ?
C34 H34C 0.9600 . ?
C35 C40 1.342(6) . ?
C35 C36 1.358(6) . ?
C36 C37 1.377(6) . ?
C36 H36 0.9300 . ?
C37 C38 1.308(6) . ?
C37 H37 0.9300 . ?
C38 C39 1.320(7) . ?
C38 C41 1.491(6) . ?
C39 C40 1.399(7) . ?
C39 H39 0.9300 . ?
C40 H40 0.9300 . ?
C41 H41A 0.9600 . ?
C41 H41B 0.9600 . ?
C41 H41C 0.9600 . ?
C42 C43 1.348(5) . ?
C42 C47 1.394(5) . ?
C43 C44 1.402(6) . ?
C43 H43 0.9300 . ?
C44 C45 1.329(6) . ?
C44 H44 0.9300 . ?
C45 C46 1.352(6) . ?
C45 C48 1.529(7) . ?
C46 C47 1.380(6) . ?
C46 H46 0.9300 . ?
C47 H47 0.9300 . ?
C48 H48A 0.9600 . ?
C48 H48B 0.9600 . ?
C48 H48C 0.9600 . ?
C49 C56 1.508(5) . ?
C49 C50 1.534(5) . ?
C50 C55 1.370(6) . ?
C50 C51 1.375(6) . ?
C51 C52 1.367(6) . ?
C51 H51 0.9300 . ?
C52 C53 1.376(8) . ?
C52 H52 0.9300 . ?
C53 C54 1.390(7) . ?
C53 H53 0.9300 . ?
C54 C55 1.388(6) . ?
C54 H54 0.9300 . ?
C55 H55 0.9300 . ?
C56 C61 1.377(6) . ?
C56 C57 1.406(6) . ?
C57 C58 1.340(6) . ?
C57 H57 0.9300 . ?
C58 C59 1.368(8) . ?
C58 H58 0.9300 . ?
C59 C60 1.416(8) . ?
C59 H59 0.9300 . ?
C60 C61 1.434(7) . ?
C60 H60 0.9300 . ?
C61 H61 0.9300 . ?

loop_
_geom_torsion_atom_site_label_1
_geom_torsion_atom_site_label_2
_geom_torsion_atom_site_label_3
_geom_torsion_atom_site_label_4
_geom_torsion
_geom_torsion_site_symmetry_1
_geom_torsion_site_symmetry_2
_geom_torsion_site_symmetry_3
_geom_torsion_site_symmetry_4
_geom_torsion_publ_flag
C49 Os1 O1 Os1 -101(9) . . . 2_656 ?
N3 Os1 O1 Os1 148.7(2) . . . 2_656 ?
N4 Os1 O1 Os1 57.7(2) . . . 2_656 ?
N2 Os1 O1 Os1 -122.6(2) . . . 2_656 ?
N1 Os1 O1 Os1 -31.4(2) . . . 2_656 ?
O1 Os1 N1 C2 92.7(3) . . . . ?
C49 Os1 N1 C2 -88.2(3) . . . . ?
N3 Os1 N1 C2 136(43) . . . . ?
N4 Os1 N1 C2 3.6(3) . . . . ?
N2 Os1 N1 C2 -179.4(3) . . . . ?
O1 Os1 N1 C5 -93.4(3) . . . . ?
C49 Os1 N1 C5 85.7(3) . . . . ?
N3 Os1 N1 C5 -50(43) . . . . ?
N4 Os1 N1 C5 177.5(3) . . . . ?
N2 Os1 N1 C5 -5.5(3) . . . . ?
O1 Os1 N2 C10 -93.9(3) . . . . ?
C49 Os1 N2 C10 86.5(3) . . . . ?
N3 Os1 N2 C10 -3.7(3) . . . . ?
N4 Os1 N2 C10 -89(2) . . . . ?
N1 Os1 N2 C10 176.5(3) . . . . ?
O1 Os1 N2 C7 95.2(3) . . . . ?
C49 Os1 N2 C7 -84.4(3) . . . . ?
N3 Os1 N2 C7 -174.5(3) . . . . ?
N4 Os1 N2 C7 100(2) . . . . ?
N1 Os1 N2 C7 5.6(3) . . . . ?
O1 Os1 N3 C12 93.0(3) . . . . ?
C49 Os1 N3 C12 -86.1(3) . . . . ?
N4 Os1 N3 C12 -178.0(3) . . . . ?
N2 Os1 N3 C12 5.1(3) . . . . ?
N1 Os1 N3 C12 49(43) . . . . ?
O1 Os1 N3 C15 -94.5(2) . . . . ?
C49 Os1 N3 C15 86.4(3) . . . . ?
N4 Os1 N3 C15 -5.5(3) . . . . ?
N2 Os1 N3 C15 177.6(3) . . . . ?
N1 Os1 N3 C15 -138(43) . . . . ?
O1 Os1 N4 C20 -91.2(3) . . . . ?
C49 Os1 N4 C20 88.4(3) . . . . ?
N3 Os1 N4 C20 178.6(3) . . . . ?
N2 Os1 N4 C20 -96(2) . . . . ?
N1 Os1 N4 C20 -1.6(3) . . . . ?
O1 Os1 N4 C17 95.4(3) . . . . ?
C49 Os1 N4 C17 -84.9(3) . . . . ?
N3 Os1 N4 C17 5.3(3) . . . . ?
N2 Os1 N4 C17 91(2) . . . . ?
N1 Os1 N4 C17 -174.9(3) . . . . ?
C5 N1 C2 C1 -178.0(3) . . . . ?
Os1 N1 C2 C1 -3.1(5) . . . . ?
C5 N1 C2 C3 1.7(4) . . . . ?
Os1 N1 C2 C3 176.5(2) . . . . ?
C20 C1 C2 N1 -1.0(6) . . . . ?
C21 C1 C2 N1 175.7(3) . . . . ?
C20 C1 C2 C3 179.4(4) . . . . ?
C21 C1 C2 C3 -4.0(5) . . . . ?
N1 C2 C3 C4 0.3(4) . . . . ?
C1 C2 C3 C4 179.9(4) . . . . ?
C2 C3 C4 C5 -2.1(4) . . . . ?
C2 N1 C5 C6 177.8(3) . . . . ?
Os1 N1 C5 C6 2.9(5) . . . . ?
C2 N1 C5 C4 -2.9(4) . . . . ?
Os1 N1 C5 C4 -177.8(2) . . . . ?
C3 C4 C5 N1 3.2(4) . . . . ?
C3 C4 C5 C6 -177.6(4) . . . . ?
N1 C5 C6 C7 2.1(6) . . . . ?
C4 C5 C6 C7 -177.1(4) . . . . ?
N1 C5 C6 C28 -175.3(3) . . . . ?
C4 C5 C6 C28 5.5(5) . . . . ?
C5 C6 C7 N2 -1.9(6) . . . . ?
C28 C6 C7 N2 175.6(3) . . . . ?
C5 C6 C7 C8 -177.1(4) . . . . ?
C28 C6 C7 C8 0.3(5) . . . . ?
C10 N2 C7 C6 -175.5(3) . . . . ?
Os1 N2 C7 C6 -3.2(5) . . . . ?
C10 N2 C7 C8 0.5(4) . . . . ?
Os1 N2 C7 C8 172.8(2) . . . . ?
C6 C7 C8 C9 176.4(4) . . . . ?
N2 C7 C8 C9 0.5(4) . . . . ?
C7 C8 C9 C10 -1.3(4) . . . . ?
C7 N2 C10 C11 174.0(3) . . . . ?
Os1 N2 C10 C11 1.8(5) . . . . ?
C7 N2 C10 C9 -1.2(4) . . . . ?
Os1 N2 C10 C9 -173.4(2) . . . . ?
C8 C9 C10 N2 1.6(4) . . . . ?
C8 C9 C10 C11 -173.8(4) . . . . ?
N2 C10 C11 C12 0.4(6) . . . . ?
C9 C10 C11 C12 174.9(3) . . . . ?
N2 C10 C11 C35 -174.6(3) . . . . ?
C9 C10 C11 C35 -0.1(5) . . . . ?
C10 C11 C12 N3 1.3(6) . . . . ?
C35 C11 C12 N3 176.4(3) . . . . ?
C10 C11 C12 C13 -177.1(3) . . . . ?
C35 C11 C12 C13 -2.1(5) . . . . ?
C15 N3 C12 C11 -178.6(3) . . . . ?
Os1 N3 C12 C11 -5.0(5) . . . . ?
C15 N3 C12 C13 0.1(4) . . . . ?
Os1 N3 C12 C13 173.7(2) . . . . ?
C11 C12 C13 C14 177.6(3) . . . . ?
N3 C12 C13 C14 -1.0(4) . . . . ?
C12 C13 C14 C15 1.6(4) . . . . ?
C12 N3 C15 C16 175.8(3) . . . . ?
Os1 N3 C15 C16 2.1(5) . . . . ?
C12 N3 C15 C14 0.8(4) . . . . ?
Os1 N3 C15 C14 -172.9(2) . . . . ?
C13 C14 C15 C16 -176.4(3) . . . . ?
C13 C14 C15 N3 -1.5(4) . . . . ?
N3 C15 C16 C17 4.0(6) . . . . ?
C14 C15 C16 C17 178.0(3) . . . . ?
N3 C15 C16 C42 -172.1(3) . . . . ?
C14 C15 C16 C42 1.9(5) . . . . ?
C15 C16 C17 N4 -4.2(6) . . . . ?
C42 C16 C17 N4 171.9(3) . . . . ?
C15 C16 C17 C18 177.6(3) . . . . ?
C42 C16 C17 C18 -6.3(5) . . . . ?
C20 N4 C17 C16 -176.1(3) . . . . ?
Os1 N4 C17 C16 -1.7(5) . . . . ?
C20 N4 C17 C18 2.3(4) . . . . ?
Os1 N4 C17 C18 176.7(2) . . . . ?
C16 C17 C18 C19 176.7(4) . . . . ?
N4 C17 C18 C19 -1.7(4) . . . . ?
C17 C18 C19 C20 0.5(4) . . . . ?
C2 C1 C20 N4 3.4(6) . . . . ?
C21 C1 C20 N4 -173.3(3) . . . . ?
C2 C1 C20 C19 177.3(4) . . . . ?
C21 C1 C20 C19 0.6(5) . . . . ?
C17 N4 C20 C1 172.9(3) . . . . ?
Os1 N4 C20 C1 -1.4(5) . . . . ?
C17 N4 C20 C19 -2.0(4) . . . . ?
Os1 N4 C20 C19 -176.3(2) . . . . ?
C18 C19 C20 C1 -173.9(4) . . . . ?
C18 C19 C20 N4 1.0(4) . . . . ?
C20 C1 C21 C26 -68.0(8) . . . . ?
C2 C1 C21 C26 115.1(7) . . . . ?
C20 C1 C21 C22 107.1(5) . . . . ?
C2 C1 C21 C22 -69.8(6) . . . . ?
C26 C21 C22 C23 -2.9(9) . . . . ?
C1 C21 C22 C23 -178.4(5) . . . . ?
C21 C22 C23 C24 0.2(10) . . . . ?
C22 C23 C24 C25 6.3(10) . . . . ?
C22 C23 C24 C27 179.7(6) . . . . ?
C23 C24 C25 C26 -9.4(12) . . . . ?
C27 C24 C25 C26 176.9(7) . . . . ?
C22 C21 C26 C25 -0.8(13) . . . . ?
C1 C21 C26 C25 174.7(8) . . . . ?
C24 C25 C26 C21 7.1(15) . . . . ?
C7 C6 C28 C29 66.4(5) . . . . ?
C5 C6 C28 C29 -115.9(4) . . . . ?
C7 C6 C28 C33 -115.1(4) . . . . ?
C5 C6 C28 C33 62.6(5) . . . . ?
C33 C28 C29 C30 0.8(6) . . . . ?
C6 C28 C29 C30 179.3(4) . . . . ?
C28 C29 C30 C31 -2.1(8) . . . . ?
C29 C30 C31 C32 3.3(8) . . . . ?
C29 C30 C31 C34 -179.6(5) . . . . ?
C30 C31 C32 C33 -3.3(8) . . . . ?
C34 C31 C32 C33 179.6(5) . . . . ?
C31 C32 C33 C28 2.2(8) . . . . ?
C29 C28 C33 C32 -0.8(6) . . . . ?
C6 C28 C33 C32 -179.4(4) . . . . ?
C12 C11 C35 C40 -73.5(5) . . . . ?
C10 C11 C35 C40 101.9(5) . . . . ?
C12 C11 C35 C36 105.5(5) . . . . ?
C10 C11 C35 C36 -79.1(5) . . . . ?
C40 C35 C36 C37 -3.3(8) . . . . ?
C11 C35 C36 C37 177.7(5) . . . . ?
C35 C36 C37 C38 0.1(10) . . . . ?
C36 C37 C38 C39 3.6(10) . . . . ?
C36 C37 C38 C41 179.0(6) . . . . ?
C37 C38 C39 C40 -4.3(10) . . . . ?
C41 C38 C39 C40 -179.6(6) . . . . ?
C36 C35 C40 C39 2.6(8) . . . . ?
C11 C35 C40 C39 -178.3(5) . . . . ?
C38 C39 C40 C35 1.3(10) . . . . ?
C15 C16 C42 C43 112.2(4) . . . . ?
C17 C16 C42 C43 -64.3(5) . . . . ?
C15 C16 C42 C47 -66.6(5) . . . . ?
C17 C16 C42 C47 116.9(4) . . . . ?
C47 C42 C43 C44 0.7(6) . . . . ?
C16 C42 C43 C44 -178.2(4) . . . . ?
C42 C43 C44 C45 0.6(7) . . . . ?
C43 C44 C45 C46 -1.9(7) . . . . ?
C43 C44 C45 C48 179.2(5) . . . . ?
C44 C45 C46 C47 1.9(7) . . . . ?
C48 C45 C46 C47 -179.2(4) . . . . ?
C45 C46 C47 C42 -0.6(7) . . . . ?
C43 C42 C47 C46 -0.7(6) . . . . ?
C16 C42 C47 C46 178.2(4) . . . . ?
O1 Os1 C49 C56 -78(9) . . . . ?
N3 Os1 C49 C56 33.2(3) . . . . ?
N4 Os1 C49 C56 124.2(3) . . . . ?
N2 Os1 C49 C56 -55.5(3) . . . . ?
N1 Os1 C49 C56 -146.7(3) . . . . ?
O1 Os1 C49 C50 103(9) . . . . ?
N3 Os1 C49 C50 -146.1(3) . . . . ?
N4 Os1 C49 C50 -55.1(3) . . . . ?
N2 Os1 C49 C50 125.2(3) . . . . ?
N1 Os1 C49 C50 34.0(3) . . . . ?
C56 C49 C50 C55 -89.4(4) . . . . ?
Os1 C49 C50 C55 90.0(4) . . . . ?
C56 C49 C50 C51 86.5(5) . . . . ?
Os1 C49 C50 C51 -94.1(4) . . . . ?
C55 C50 C51 C52 -2.9(6) . . . . ?
C49 C50 C51 C52 -178.7(4) . . . . ?
C50 C51 C52 C53 2.6(7) . . . . ?
C51 C52 C53 C54 -2.0(7) . . . . ?
C52 C53 C54 C55 1.7(7) . . . . ?
C51 C50 C55 C54 2.6(6) . . . . ?
C49 C50 C55 C54 178.5(4) . . . . ?
C53 C54 C55 C50 -2.0(6) . . . . ?
C50 C49 C56 C61 -89.6(5) . . . . ?
Os1 C49 C56 C61 91.0(4) . . . . ?
C50 C49 C56 C57 88.2(4) . . . . ?
Os1 C49 C56 C57 -91.2(5) . . . . ?
C61 C56 C57 C58 -0.3(7) . . . . ?
C49 C56 C57 C58 -178.1(4) . . . . ?
C56 C57 C58 C59 0.1(7) . . . . ?
C57 C58 C59 C60 0.3(8) . . . . ?
C58 C59 C60 C61 -0.4(7) . . . . ?
C57 C56 C61 C60 0.2(6) . . . . ?
C49 C56 C61 C60 178.1(4) . . . . ?
C59 C60 C61 C56 0.1(7) . . . . ?
